data_7016412
loop_
_publ_author_name
'Yang, En-Cui'
'Liu, Zhong-Yi'
'Liu, Tian-Yu'
'Li, Li-Ly'
'Zhao, Xiao-Jun'

_publ_section_title
;
 Co-ligand-directed structural and magnetic diversities in an
 anisotropic Co(II)-triazolate system.
;
_journal_issue 32
_journal_name_full 'Dalton transactions (Cambridge, England : 2003)'
_journal_page_first 8132
_journal_page_last 8139
_journal_paper_doi 10.1039/c1dt10394f
_journal_volume 40
_journal_year 2011
_chemical_formula_sum 'C12 H15 Co2 N5 O12'
_chemical_formula_weight 539.15
_chemical_name_systematic
;
?
;
_space_group_IT_number 14
_symmetry_cell_setting monoclinic
_symmetry_space_group_name_Hall '-P 2ybc'
_symmetry_space_group_name_H-M 'P 1 21/c 1'
_atom_sites_solution_hydrogens geom
_atom_sites_solution_primary direct
_atom_sites_solution_secondary difmap
_audit_creation_method SHELXL-97
_cell_angle_alpha 90.00
_cell_angle_beta 128.827(3)
_cell_angle_gamma 90.00
_cell_formula_units_Z 2
_cell_length_a 7.4406(5)
_cell_length_b 15.9099(11)
_cell_length_c 9.3763(5)
_cell_measurement_reflns_used 3454
_cell_measurement_temperature 173(2)
_cell_measurement_theta_max 28.30
_cell_measurement_theta_min 2.56
_cell_volume 864.71(10)
_computing_cell_refinement 'Bruker SAINT'
_computing_data_collection 'Bruker APEX2'
_computing_data_reduction 'Bruker SAINT'
_computing_molecular_graphics 'Bruker SHELXTL'
_computing_publication_material 'Bruker SHELXTL'
_computing_structure_refinement 'SHELXL-97 (Sheldrick, 1997)'
_computing_structure_solution 'SHELXS-97 (Sheldrick, 1990)'
_diffrn_ambient_temperature 173(2)
_diffrn_measured_fraction_theta_full 0.998
_diffrn_measured_fraction_theta_max 0.998
_diffrn_measurement_device_type 'Bruker APEX-II CCD'
_diffrn_measurement_method '\f and \w scans'
_diffrn_radiation_monochromator graphite
_diffrn_radiation_source 'fine-focus sealed tube'
_diffrn_radiation_type MoK\a
_diffrn_radiation_wavelength 0.71073
_diffrn_reflns_av_R_equivalents 0.0166
_diffrn_reflns_av_sigmaI/netI 0.0182
_diffrn_reflns_limit_h_max 8
_diffrn_reflns_limit_h_min -8
_diffrn_reflns_limit_k_max 18
_diffrn_reflns_limit_k_min -18
_diffrn_reflns_limit_l_max 9
_diffrn_reflns_limit_l_min -11
_diffrn_reflns_number 4310
_diffrn_reflns_theta_full 24.99
_diffrn_reflns_theta_max 24.99
_diffrn_reflns_theta_min 2.56
_diffrn_standards_number 0
_exptl_absorpt_coefficient_mu 2.002
_exptl_absorpt_correction_T_max 0.8249
_exptl_absorpt_correction_T_min 0.7952
_exptl_absorpt_correction_type multi-scan
_exptl_absorpt_process_details sadabs
_exptl_crystal_colour pink
_exptl_crystal_density_diffrn 2.071
_exptl_crystal_density_meas ?
_exptl_crystal_density_method 'not measured'
_exptl_crystal_description block
_exptl_crystal_F_000 544
_exptl_crystal_size_max 0.12
_exptl_crystal_size_mid 0.11
_exptl_crystal_size_min 0.10
_refine_diff_density_max 1.672
_refine_diff_density_min -1.490
_refine_diff_density_rms 0.247
_refine_ls_extinction_method none
_refine_ls_goodness_of_fit_ref 1.084
_refine_ls_hydrogen_treatment constr
_refine_ls_matrix_type full
_refine_ls_number_parameters 175
_refine_ls_number_reflns 1516
_refine_ls_number_restraints 96
_refine_ls_restrained_S_all 1.057
_refine_ls_R_factor_all 0.0993
_refine_ls_R_factor_gt 0.0987
_refine_ls_shift/su_max 0.000
_refine_ls_shift/su_mean 0.000
_refine_ls_structure_factor_coef Fsqd
_refine_ls_weighting_details 'calc w=1/[\s^2^(Fo^2^)+(0.0000P)^2^+51.9711P] where P=(Fo^2^+2Fc^2^)/3'
_refine_ls_weighting_scheme calc
_refine_ls_wR_factor_gt 0.2387
_refine_ls_wR_factor_ref 0.2389
_reflns_number_gt 1495
_reflns_number_total 1516
_reflns_threshold_expression >2sigma(I)
_cod_data_source_file c1dt10394f.txt
_cod_data_source_block n101009a
_cod_depositor_comments
;
The following automatic conversions were performed:

'_symmetry_cell_setting' value 'Monoclinic' changed to 'monoclinic'
according to /home/saulius/struct/CIF-dictionaries/cif_core.dic
dictionary named 'cif_core.dic' version 2.4.1 from 2010-06-29.

Automatic conversion script
Id: cif_fix_values 1715 2011-07-08 13:25:40Z adriana 

The following automatic conversions were performed:

'_exptl_crystal_density_meas' value 'none' was changed to '?' - the
value is perceived as not measured.

Automatic conversion script
Id: cif_fix_values 3008 2015-01-20 13:52:24Z robertas 
;
_cod_original_cell_volume 864.70(10)
_cod_original_sg_symbol_H-M P21/c
_cod_database_code 7016412

loop_
_symmetry_equiv_pos_as_xyz
'x, y, z'
'-x, y+1/2, -z+1/2'
'-x, -y, -z'
'x, -y-1/2, z-1/2'

loop_
_atom_site_label
_atom_site_type_symbol
_atom_site_fract_x
_atom_site_fract_y
_atom_site_fract_z
_atom_site_U_iso_or_equiv
_atom_site_adp_type
_atom_site_occupancy
_atom_site_symmetry_multiplicity
_atom_site_calc_flag
_atom_site_refinement_flags
_atom_site_disorder_assembly
_atom_site_disorder_group
Co1 Co 0.2569(2) 0.16711(9) 0.53670(19) 0.0101(4) Uani 1 1 d D . .
O1 O 0.3395(13) 0.2100(5) 0.7854(10) 0.0131(16) Uani 1 1 d U . .
O2 O 0.446(4) 0.2218(8) 1.0635(17) 0.011(2) Uani 0.57(3) 1 d PDU . 1
O2' O 0.357(5) 0.2104(13) 1.031(3) 0.011(2) Uani 0.43(3) 1 d PDU . 2
O3 O 0.903(2) 0.1077(16) 0.962(2) 0.023(3) Uani 0.60(5) 1 d PDU . 1
O3' O 0.869(5) 0.131(2) 0.977(3) 0.023(3) Uani 0.40(5) 1 d PDU . 2
O4 O 0.5728(14) 0.1077(7) 0.6887(11) 0.028(2) Uani 1 1 d . . .
O5 O 0.2454(13) 0.1289(5) 0.3178(10) 0.0141(16) Uani 1 1 d D A .
H5' H 0.2901 0.1726 0.2957 0.021 Uiso 1 1 d RD . .
H5" H 0.1127 0.1179 0.2180 0.021 Uiso 1 1 d RD . .
N1 N -0.226(2) 0.0145(9) 0.5263(18) 0.020(5) Uani 0.50 1 d PGDU A -1
H1 H -0.3298 0.0069 0.5414 0.024 Uiso 0.50 1 calc PR A -1
N2 N -0.129(2) -0.0491(6) 0.4865(17) 0.010(4) Uani 0.50 1 d PGDU . -1
C1 C 0.0320(17) -0.0104(8) 0.4731(13) 0.013(5) Uani 0.50 1 d PGDU A -1
N3 N 0.0347(19) 0.0770(7) 0.5046(16) 0.009(4) Uani 0.50 1 d PGDU A -1
C2 C -0.124(2) 0.0924(6) 0.5375(17) 0.010(4) Uani 0.50 1 d PGDU A -1
N4 N 0.166(3) -0.0465(14) 0.437(2) 0.017(4) Uani 0.50 1 d PDU A -1
H4A H 0.1586 -0.1010 0.4183 0.020 Uiso 0.50 1 calc PR A -1
H4B H 0.2597 -0.0152 0.4323 0.020 Uiso 0.50 1 calc PR A -1
N5 N -0.174(4) 0.1687(9) 0.574(3) 0.024(5) Uani 0.50 1 d PDU A -1
H5A H -0.1045 0.2145 0.5789 0.029 Uiso 0.50 1 calc PR A -1
H5B H -0.2764 0.1717 0.5926 0.029 Uiso 0.50 1 calc PR A -1
C3 C 0.394(2) 0.1792(7) 0.9295(13) 0.015(2) Uani 1 1 d D . .
C4 C 0.456(2) 0.0869(7) 0.9665(14) 0.017(3) Uani 1 1 d . . .
C5 C 0.584(2) 0.0461(7) 0.9249(14) 0.015(2) Uani 1 1 d . . .
C6 C 0.633(2) -0.0390(7) 0.9602(16) 0.017(2) Uani 1 1 d . . .
H6 H 0.7249 -0.0656 0.9357 0.020 Uiso 1 1 calc R . .
C7 C 0.6889(16) 0.0935(7) 0.8557(14) 0.019(3) Uani 1 1 d D . .
O6 O -0.0341(17) 0.2450(5) 0.3596(16) 0.019(3) Uani 0.539(15) 1 d PD A 1
H6A H -0.1715 0.2274 0.2799 0.028 Uiso 0.539(15) 1 d PRD A 1
H6B H -0.0480 0.2949 0.3843 0.028 Uiso 0.539(15) 1 d PRD A 1
O6' O -0.0831(17) 0.2160(4) 0.403(2) 0.019(3) Uani 0.461(15) 1 d PD A 2
H6C H -0.2025 0.1925 0.3086 0.028 Uiso 0.461(15) 1 d PRD A 2
H6D H -0.1117 0.2684 0.3857 0.028 Uiso 0.461(15) 1 d PRD A 2

loop_
_atom_site_aniso_label
_atom_site_aniso_U_11
_atom_site_aniso_U_22
_atom_site_aniso_U_33
_atom_site_aniso_U_23
_atom_site_aniso_U_13
_atom_site_aniso_U_12
Co1 0.0121(8) 0.0067(7) 0.0103(7) -0.0001(6) 0.0064(6) 0.0002(6)
O1 0.0133(18) 0.0131(19) 0.0129(18) 0.0000(10) 0.0083(13) -0.0001(10)
O2 0.011(3) 0.011(2) 0.011(2) -0.0001(7) 0.0072(16) 0.0000(7)
O2' 0.011(3) 0.011(2) 0.011(2) -0.0001(7) 0.0072(16) 0.0000(7)
O3 0.023(3) 0.023(3) 0.023(3) -0.0001(7) 0.0144(19) -0.0001(7)
O3' 0.023(3) 0.023(3) 0.023(3) -0.0001(7) 0.0144(19) -0.0001(7)
O4 0.014(4) 0.061(7) 0.015(4) 0.019(4) 0.012(4) 0.017(4)
O5 0.018(4) 0.014(4) 0.015(4) -0.001(3) 0.013(4) -0.003(3)
N1 0.020(5) 0.020(5) 0.020(5) -0.0005(10) 0.012(3) 0.0004(10)
N2 0.010(4) 0.010(4) 0.010(4) -0.0001(10) 0.006(2) 0.0001(10)
C1 0.013(5) 0.013(5) 0.013(5) 0.0002(10) 0.008(3) -0.0002(10)
N3 0.009(4) 0.009(4) 0.009(4) 0.0001(10) 0.006(2) -0.0002(10)
C2 0.010(4) 0.010(4) 0.010(4) 0.0000(10) 0.006(3) -0.0001(10)
N4 0.017(4) 0.017(4) 0.017(4) 0.0001(10) 0.011(3) -0.0001(10)
N5 0.024(5) 0.024(5) 0.024(5) 0.0000(10) 0.015(3) 0.0000(10)
C3 0.021(6) 0.013(6) 0.013(5) -0.002(4) 0.013(5) 0.005(5)
C4 0.031(7) 0.016(6) 0.006(5) 0.000(4) 0.012(5) 0.004(5)
C5 0.023(6) 0.011(5) 0.007(5) 0.000(4) 0.008(5) 0.001(5)
C6 0.035(7) 0.008(5) 0.018(6) 0.002(4) 0.022(6) 0.004(5)
C7 0.027(7) 0.013(6) 0.016(6) 0.000(5) 0.013(5) 0.006(5)
O6 0.026(7) 0.005(7) 0.021(7) -0.001(5) 0.013(5) -0.004(5)
O6' 0.026(7) 0.005(7) 0.021(7) -0.001(5) 0.013(5) -0.004(5)

loop_
_atom_type_symbol
_atom_type_description
_atom_type_scat_dispersion_real
_atom_type_scat_dispersion_imag
_atom_type_scat_source
C C 0.0033 0.0016 'International Tables Vol C Tables 4.2.6.8 and 6.1.1.4'
H H 0.0000 0.0000 'International Tables Vol C Tables 4.2.6.8 and 6.1.1.4'
N N 0.0061 0.0033 'International Tables Vol C Tables 4.2.6.8 and 6.1.1.4'
O O 0.0106 0.0060 'International Tables Vol C Tables 4.2.6.8 and 6.1.1.4'
Co Co 0.3494 0.9721 'International Tables Vol C Tables 4.2.6.8 and 6.1.1.4'

loop_
_geom_angle_atom_site_label_1
_geom_angle_atom_site_label_2
_geom_angle_atom_site_label_3
_geom_angle
_geom_angle_site_symmetry_1
_geom_angle_site_symmetry_3
N2 Co1 O4 84.6(4) 3_556 .
N2 Co1 N3 22.1(7) 3_556 .
O4 Co1 N3 104.2(5) . .
N2 Co1 O5 84.2(4) 3_556 .
O4 Co1 O5 82.7(3) . .
N3 Co1 O5 96.8(4) . .
N2 Co1 O2' 173.9(8) 3_556 4_565
O4 Co1 O2' 100.0(9) . 4_565
N3 Co1 O2' 155.0(9) . 4_565
O5 Co1 O2' 92.4(5) . 4_565
N2 Co1 O6 105.9(4) 3_556 .
O4 Co1 O6 166.8(5) . .
N3 Co1 O6 87.7(5) . .
O5 Co1 O6 90.4(4) . .
O2' Co1 O6 69.0(9) 4_565 .
N2 Co1 O1 101.9(4) 3_556 .
O4 Co1 O1 88.2(3) . .
N3 Co1 O1 92.1(4) . .
O5 Co1 O1 168.5(3) . .
O2' Co1 O1 82.3(5) 4_565 .
O6 Co1 O1 97.1(4) . .
N2 Co1 O6' 88.4(4) 3_556 .
O4 Co1 O6' 170.6(5) . .
N3 Co1 O6' 67.9(4) . .
O5 Co1 O6' 102.8(5) . .
O2' Co1 O6' 87.5(9) 4_565 .
O6 Co1 O6' 22.5(5) . .
O1 Co1 O6' 87.2(5) . .
N2 Co1 O2 168.3(7) 3_556 4_565
O4 Co1 O2 85.3(6) . 4_565
N3 Co1 O2 169.6(7) . 4_565
O5 Co1 O2 88.6(4) . 4_565
O2' Co1 O2 14.8(6) 4_565 4_565
O6 Co1 O2 83.3(6) . 4_565
O1 Co1 O2 83.7(4) . 4_565
O6' Co1 O2 102.3(6) . 4_565
C3 O1 Co1 137.9(7) . .
C3 O2 Co1 123.5(11) . 4_566
C3 O2' Co1 129.8(13) . 4_566
C7 O4 Co1 122.9(7) . .
Co1 O5 H5' 102.8 . .
Co1 O5 H5" 116.5 . .
H5' O5 H5" 105.1 . .
N2 N1 C2 108.0 . .
N2 N1 H1 126.0 . .
C2 N1 H1 126.0 . .
N1 N2 C1 108.0 . .
N1 N2 Co1 113.6(8) . 3_556
C1 N2 Co1 138.4(8) . 3_556
N4 C1 N2 128.9(13) . .
N4 C1 N3 123.1(13) . .
N2 C1 N3 108.0 . .
C2 N3 C1 108.0 . .
C2 N3 Co1 123.4(8) . .
C1 N3 Co1 128.1(8) . .
N5 C2 N3 126.8(14) . .
N5 C2 N1 125.2(14) . .
N3 C2 N1 108.0 . .
C1 N4 H4A 120.0 . .
C1 N4 H4B 120.0 . .
H4A N4 H4B 120.0 . .
C2 N5 H5A 120.0 . .
C2 N5 H5B 120.0 . .
H5A N5 H5B 120.0 . .
O1 C3 O2' 126.6(13) . .
O1 C3 O2 124.1(12) . .
O2' C3 O2 25.7(10) . .
O1 C3 C4 118.5(8) . .
O2' C3 C4 113.1(13) . .
O2 C3 C4 115.8(11) . .
C5 C4 C6 119.0(11) . 3_657
C5 C4 C3 123.5(10) . .
C6 C4 C3 117.4(10) 3_657 .
C6 C5 C4 120.8(11) . .
C6 C5 C7 117.7(11) . .
C4 C5 C7 121.4(10) . .
C5 C6 C4 120.2(11) . 3_657
C5 C6 H6 119.9 . .
C4 C6 H6 119.9 3_657 .
O3' C7 O4 124.4(15) . .
O3' C7 O3 23.5(14) . .
O4 C7 O3 119.8(13) . .
O3' C7 C5 113.9(16) . .
O4 C7 C5 119.8(9) . .
O3 C7 C5 119.5(12) . .
Co1 O6 H6A 124.9 . .
Co1 O6 H6B 124.9 . .
H6A O6 H6B 105.2 . .
Co1 O6 H6C 100.7 . .
H6A O6 H6C 29.5 . .
H6B O6 H6C 116.0 . .
Co1 O6 H6D 125.6 . .
H6A O6 H6D 74.7 . .
H6B O6 H6D 44.5 . .
H6C O6 H6D 73.6 . .
Co1 O6' H6A 117.6 . .
Co1 O6' H6B 99.5 . .
H6A O6' H6B 72.1 . .
Co1 O6' H6C 122.1 . .
H6A O6' H6C 47.6 . .
H6B O6' H6C 116.7 . .
Co1 O6' H6D 122.1 . .
H6A O6' H6D 70.9 . .
H6B O6' H6D 24.1 . .
H6C O6' H6D 105.1 . .

loop_
_geom_bond_atom_site_label_1
_geom_bond_atom_site_label_2
_geom_bond_distance
_geom_bond_site_symmetry_2
Co1 N2 2.054(14) 3_556
Co1 O4 2.061(8) .
Co1 N3 2.062(10) .
Co1 O5 2.090(7) .
Co1 O2' 2.099(16) 4_565
Co1 O6 2.115(11) .
Co1 O1 2.118(8) .
Co1 O6' 2.144(11) .
Co1 O2 2.174(14) 4_565
O1 C3 1.242(13) .
O2 C3 1.256(9) .
O2 Co1 2.174(14) 4_566
O2' C3 1.248(9) .
O2' Co1 2.099(16) 4_566
O3 C7 1.262(9) .
O3' C7 1.237(10) .
O4 C7 1.246(14) .
O5 H5' 0.8500 .
O5 H5" 0.8500 .
N1 N2 1.4200 .
N1 C2 1.4200 .
N1 H1 0.8800 .
N2 C1 1.4200 .
N2 Co1 2.054(9) 3_556
C1 N4 1.364(9) .
C1 N3 1.4200 .
N3 C2 1.4200 .
C2 N5 1.374(10) .
N4 H4A 0.8800 .
N4 H4B 0.8800 .
N5 H5A 0.8800 .
N5 H5B 0.8800 .
C3 C4 1.513(15) .
C4 C5 1.393(17) .
C4 C6 1.432(16) 3_657
C5 C6 1.387(16) .
C5 C7 1.498(16) .
C6 C4 1.433(16) 3_657
C6 H6 0.9500 .
O6 H6A 0.8505 .
O6 H6B 0.8503 .
O6 H6C 1.3207 .
O6 H6D 0.8416 .
O6' H6A 0.9160 .
O6' H6B 1.3141 .
O6' H6C 0.8505 .
O6' H6D 0.8502 .

loop_
_geom_torsion_atom_site_label_1
_geom_torsion_atom_site_label_2
_geom_torsion_atom_site_label_3
_geom_torsion_atom_site_label_4
_geom_torsion
_geom_torsion_site_symmetry_1
_geom_torsion_site_symmetry_4
N2 Co1 O1 C3 26.8(12) 3_556 .
O4 Co1 O1 C3 -57.3(11) . .
N3 Co1 O1 C3 46.8(11) . .
O5 Co1 O1 C3 -94.6(18) . .
O2' Co1 O1 C3 -157.6(14) 4_565 .
O6 Co1 O1 C3 134.8(11) . .
O6' Co1 O1 C3 114.6(11) . .
O2 Co1 O1 C3 -142.8(12) 4_565 .
N2 Co1 O4 C7 -85.0(10) 3_556 .
N3 Co1 O4 C7 -74.7(11) . .
O5 Co1 O4 C7 -169.9(10) . .
O2' Co1 O4 C7 98.9(11) 4_565 .
O6 Co1 O4 C7 131.1(13) . .
O1 Co1 O4 C7 17.1(10) . .
O6' Co1 O4 C7 -43(3) . .
O2 Co1 O4 C7 101.0(10) 4_565 .
C2 N1 N2 C1 0.0 . .
C2 N1 N2 Co1 -179.6(8) . 3_556
N1 N2 C1 N4 180.0 . .
Co1 N2 C1 N4 -0.5(11) 3_556 .
N1 N2 C1 N3 0.0 . .
Co1 N2 C1 N3 179.5(11) 3_556 .
N4 C1 N3 C2 180.0 . .
N2 C1 N3 C2 0.0 . .
N4 C1 N3 Co1 -8.3(9) . .
N2 C1 N3 Co1 171.7(9) . .
N2 Co1 N3 C2 160(2) 3_556 .
O4 Co1 N3 C2 131.8(6) . .
O5 Co1 N3 C2 -144.1(6) . .
O2' Co1 N3 C2 -33.2(15) 4_565 .
O6 Co1 N3 C2 -53.9(6) . .
O1 Co1 N3 C2 43.1(6) . .
O6' Co1 N3 C2 -43.0(7) . .
O2 Co1 N3 C2 -23(3) 4_565 .
N2 Co1 N3 C1 -10.2(13) 3_556 .
O4 Co1 N3 C1 -38.8(8) . .
O5 Co1 N3 C1 45.4(7) . .
O2' Co1 N3 C1 156.3(12) 4_565 .
O6 Co1 N3 C1 135.6(8) . .
O1 Co1 N3 C1 -127.4(7) . .
O6' Co1 N3 C1 146.5(9) . .
O2 Co1 N3 C1 166(2) 4_565 .
C1 N3 C2 N5 180.0(15) . .
Co1 N3 C2 N5 7.8(14) . .
C1 N3 C2 N1 0.0 . .
Co1 N3 C2 N1 -172.2(9) . .
N2 N1 C2 N5 -180.0(15) . .
N2 N1 C2 N3 0.0 . .
Co1 O1 C3 O2' -152.3(19) . .
Co1 O1 C3 O2 176.3(14) . .
Co1 O1 C3 C4 11.2(17) . .
Co1 O2' C3 O1 -14(4) 4_566 .
Co1 O2' C3 O2 80(3) 4_566 .
Co1 O2' C3 C4 -178.0(18) 4_566 .
Co1 O2 C3 O1 43(2) 4_566 .
Co1 O2 C3 O2' -61(3) 4_566 .
Co1 O2 C3 C4 -151.2(11) 4_566 .
O1 C3 C4 C5 39.1(17) . .
O2' C3 C4 C5 -155.3(18) . .
O2 C3 C4 C5 -127.2(16) . .
O1 C3 C4 C6 -137.7(11) . 3_657
O2' C3 C4 C6 28(2) . 3_657
O2 C3 C4 C6 56.0(18) . 3_657
C6 C4 C5 C6 -2.5(19) 3_657 .
C3 C4 C5 C6 -179.2(11) . .
C6 C4 C5 C7 -177.3(10) 3_657 .
C3 C4 C5 C7 5.9(17) . .
C4 C5 C6 C4 2.5(19) . 3_657
C7 C5 C6 C4 177.5(10) . 3_657
Co1 O4 C7 O3' -109(3) . .
Co1 O4 C7 O3 -135.8(17) . .
Co1 O4 C7 C5 54.8(15) . .
C6 C5 C7 O3' -96(3) . .
C4 C5 C7 O3' 79(3) . .
C6 C5 C7 O4 98.8(14) . .
C4 C5 C7 O4 -86.2(14) . .
C6 C5 C7 O3 -71(2) . .
C4 C5 C7 O3 104(2) . .
